data_4032615
loop_
_publ_author_name
'Li, Jie'
'Xue, Yu'
'Fan, Zhoulong'
'Ding, Chunyong'
'Zhang, Ao'

_publ_section_title
;
 Difluorination of Furonaphthoquinones.
;
_journal_issue 14
_journal_name_full 'The Journal of organic chemistry'
_journal_page_first 7388
_journal_page_last 7393
_journal_paper_doi 10.1021/acs.joc.7b01064
_journal_volume 82
_journal_year 2017
_chemical_absolute_configuration rmad
_chemical_formula_moiety 'C19 H18 F2 O2'
_chemical_formula_sum 'C19 H18 F2 O2'
_chemical_formula_weight 316.33
_space_group_crystal_system tetragonal
_space_group_IT_number 96
_space_group_name_Hall 'P 4nw 2abw'
_space_group_name_H-M_alt 'P 43 21 2'
_symmetry_space_group_name_Hall 'P 4nw 2abw'
_symmetry_space_group_name_H-M 'P 43 21 2'
_atom_sites_solution_hydrogens geom
_audit_creation_date 2017-04-24
_audit_creation_method
;
Olex2 1.2-alpha
(compiled 2017.03.28 svn.r3405 for OlexSys, GUI svn.r5335)
;
_cell_angle_alpha 90
_cell_angle_beta 90
_cell_angle_gamma 90
_cell_formula_units_Z 8
_cell_length_a 8.2959(2)
_cell_length_b 8.2959(2)
_cell_length_c 45.7622(11)
_cell_measurement_reflns_used 9949
_cell_measurement_temperature 173
_cell_measurement_theta_max 72.102
_cell_measurement_theta_min 6.072
_cell_volume 3149.44(13)
_computing_cell_refinement 'SAINT v8.37A (Bruker, 2015)'
_computing_data_reduction 'SAINT v8.37A (Bruker, 2015)'
_computing_molecular_graphics 'Olex2 (Dolomanov et al., 2009)'
_computing_publication_material 'Olex2 (Dolomanov et al., 2009)'
_computing_structure_refinement 'ShelXL (Sheldrick, 2015)'
_diffrn_ambient_temperature 173
_diffrn_measured_fraction_theta_full 0.963
_diffrn_measured_fraction_theta_max 0.963
_diffrn_measurement_device_type 'Bruker APEX-II CCD'
_diffrn_measurement_method '\f and \w scans'
_diffrn_radiation_type CuK\a
_diffrn_radiation_wavelength 1.54178
_diffrn_reflns_av_R_equivalents 0.0450
_diffrn_reflns_av_unetI/netI 0.0326
_diffrn_reflns_Laue_measured_fraction_full 0.963
_diffrn_reflns_Laue_measured_fraction_max 0.963
_diffrn_reflns_limit_h_max 7
_diffrn_reflns_limit_h_min -9
_diffrn_reflns_limit_k_max 9
_diffrn_reflns_limit_k_min -9
_diffrn_reflns_limit_l_max 54
_diffrn_reflns_limit_l_min -54
_diffrn_reflns_number 13859
_diffrn_reflns_point_group_measured_fraction_full 0.964
_diffrn_reflns_point_group_measured_fraction_max 0.964
_diffrn_reflns_theta_full 66.589
_diffrn_reflns_theta_max 66.589
_diffrn_reflns_theta_min 6.072
_diffrn_standards_number 0
_exptl_absorpt_coefficient_mu 0.844
_exptl_absorpt_correction_T_max 0.7536
_exptl_absorpt_correction_T_min 0.5224
_exptl_absorpt_correction_type multi-scan
_exptl_absorpt_process_details
'SADABS-2016/2 (Bruker,2016/2) was used for absorption correction. wR2(int) was 0.1364 before and 0.0624 after correction. The Ratio of minimum to maximum transmission is 0.6932. The \l/2 correction factor is Not present.'
_exptl_crystal_colour colourless
_exptl_crystal_colour_primary colourless
_exptl_crystal_density_diffrn 1.334
_exptl_crystal_description block
_exptl_crystal_F_000 1328
_exptl_crystal_size_max 0.225
_exptl_crystal_size_mid 0.12
_exptl_crystal_size_min 0.11
_refine_diff_density_max 0.134
_refine_diff_density_min -0.140
_refine_diff_density_rms 0.034
_refine_ls_abs_structure_details
;
 Flack x determined using 919 quotients [(I+)-(I-)]/[(I+)+(I-)]
 (Parsons, Flack and Wagner, Acta Cryst. B69 (2013) 249-259).
;
_refine_ls_abs_structure_Flack 0.04(6)
_refine_ls_extinction_method none
_refine_ls_goodness_of_fit_ref 1.073
_refine_ls_hydrogen_treatment constr
_refine_ls_matrix_type full
_refine_ls_number_parameters 211
_refine_ls_number_reflns 2670
_refine_ls_number_restraints 0
_refine_ls_restrained_S_all 1.073
_refine_ls_R_factor_all 0.0343
_refine_ls_R_factor_gt 0.0318
_refine_ls_shift/su_max 0.001
_refine_ls_shift/su_mean 0.000
_refine_ls_structure_factor_coef Fsqd
_refine_ls_weighting_details 'w=1/[\s^2^(Fo^2^)+(0.0380P)^2^+0.4680P] where P=(Fo^2^+2Fc^2^)/3'
_refine_ls_weighting_scheme calc
_refine_ls_wR_factor_gt 0.0760
_refine_ls_wR_factor_ref 0.0774
_reflns_Friedel_coverage 0.598
_reflns_Friedel_fraction_full 0.967
_reflns_Friedel_fraction_max 0.967
_reflns_number_gt 2534
_reflns_number_total 2670
_reflns_threshold_expression 'I > 2\s(I)'
_cod_data_source_file jo7b01064_si_002.cif
_cod_data_source_block 170423zzy3_0m_cmpd_5
_cod_depositor_comments 'Adding full bibliography for 4032614--4032617.cif.'
_cod_original_cell_volume 3149.44(17)
_cod_database_code 4032615
_shelx_shelxl_version_number 2014/7
_shelx_space_group_comment
;
The symmetry employed for this shelxl refinement is uniquely defined
by the following loop, which should always be used as a source of
symmetry information in preference to the above space-group names.
They are only intended as comments.
;
_olex2_refinement_description
;
1. Fixed Uiso
 At 1.2 times of:
  All C(H) groups, All C(H,H) groups
 At 1.5 times of:
  All C(H,H,H) groups
2.a Secondary CH2 refined with riding coordinates:
 C8(H8A,H8B), C10(H10A,H10B), C9(H9A,H9B)
2.b Aromatic/amide H refined with riding coordinates:
 C14(H14), C13(H13), C17(H17)
2.c Idealised Me refined as rotating group:
 C19(H19A,H19B,H19C), C18(H18A,H18B,H18C), C1(H1A,H1B,H1C)
;
_olex2_submission_special_instructions 'No special instructions were received'

loop_
_space_group_symop_operation_xyz
'x, y, z'
'-x, -y, z+1/2'
'-y+1/2, x+1/2, z+3/4'
'y+1/2, -x+1/2, z+1/4'
'-x+1/2, y+1/2, -z+3/4'
'x+1/2, -y+1/2, -z+1/4'
'y, x, -z'
'-y, -x, -z+1/2'

loop_
_atom_site_label
_atom_site_type_symbol
_atom_site_fract_x
_atom_site_fract_y
_atom_site_fract_z
_atom_site_U_iso_or_equiv
_atom_site_adp_type
_atom_site_occupancy
_atom_site_site_symmetry_order
_atom_site_calc_flag
_atom_site_refinement_flags_posn
F1 F 0.49260(16) 0.58976(16) 0.46856(3) 0.0444(3) Uani 1 1 d .
F2 F 0.56933(13) 0.50546(17) 0.42555(3) 0.0393(3) Uani 1 1 d .
O2 O 0.19284(18) 0.07360(17) 0.47103(3) 0.0339(3) Uani 1 1 d .
O1 O 0.68943(18) 0.3161(2) 0.46736(4) 0.0506(4) Uani 1 1 d .
C7 C 0.2300(2) 0.5966(2) 0.42277(4) 0.0249(4) Uani 1 1 d .
C16 C 0.2770(2) 0.2040(2) 0.46243(4) 0.0264(4) Uani 1 1 d .
C12 C 0.0654(2) 0.5897(2) 0.41507(4) 0.0272(4) Uani 1 1 d .
C6 C 0.2960(2) 0.4673(2) 0.43865(4) 0.0236(4) Uani 1 1 d .
C3 C 0.4348(2) 0.1896(2) 0.47039(4) 0.0289(4) Uani 1 1 d .
C5 C 0.4701(2) 0.4687(2) 0.44851(4) 0.0281(4) Uani 1 1 d .
C15 C 0.2015(2) 0.3333(2) 0.44625(4) 0.0251(4) Uani 1 1 d .
C11 C -0.0219(3) 0.7285(3) 0.39949(4) 0.0334(4) Uani 1 1 d .
C14 C 0.0401(2) 0.3281(3) 0.43831(4) 0.0310(4) Uani 1 1 d .
H14 H -0.0245 0.2376 0.4433 0.037 Uiso 1 1 calc R
C8 C 0.3338(3) 0.7387(2) 0.41340(4) 0.0322(4) Uani 1 1 d .
H8A H 0.4070 0.7677 0.4297 0.039 Uiso 1 1 calc R
H8B H 0.4013 0.7054 0.3966 0.039 Uiso 1 1 calc R
C13 C -0.0250(2) 0.4556(3) 0.42317(4) 0.0320(4) Uani 1 1 d .
H13 H -0.1359 0.4520 0.4180 0.038 Uiso 1 1 calc R
C4 C 0.5451(2) 0.3155(3) 0.46300(4) 0.0325(4) Uani 1 1 d .
C2 C 0.4511(3) 0.0362(3) 0.48511(4) 0.0347(5) Uani 1 1 d .
C10 C 0.1003(3) 0.8409(3) 0.38472(5) 0.0404(5) Uani 1 1 d .
H10A H 0.1446 0.7869 0.3672 0.048 Uiso 1 1 calc R
H10B H 0.0444 0.9401 0.3782 0.048 Uiso 1 1 calc R
C19 C -0.1221(3) 0.8205(3) 0.42230(5) 0.0450(6) Uani 1 1 d .
H19A H -0.2022 0.7478 0.4309 0.068 Uiso 1 1 calc GR
H19B H -0.1772 0.9111 0.4128 0.068 Uiso 1 1 calc GR
H19C H -0.0508 0.8614 0.4377 0.068 Uiso 1 1 calc GR
C18 C -0.1355(3) 0.6659(3) 0.37562(5) 0.0447(6) Uani 1 1 d .
H18A H -0.0747 0.5989 0.3619 0.067 Uiso 1 1 calc GR
H18B H -0.1832 0.7573 0.3652 0.067 Uiso 1 1 calc GR
H18C H -0.2213 0.6014 0.3846 0.067 Uiso 1 1 calc GR
C17 C 0.3029(3) -0.0271(3) 0.48489(5) 0.0375(5) Uani 1 1 d .
H17 H 0.2761 -0.1286 0.4932 0.045 Uiso 1 1 calc R
C9 C 0.2371(3) 0.8863(3) 0.40480(5) 0.0407(5) Uani 1 1 d .
H9A H 0.1934 0.9385 0.4226 0.049 Uiso 1 1 calc R
H9B H 0.3085 0.9647 0.3949 0.049 Uiso 1 1 calc R
C1 C 0.6005(3) -0.0345(3) 0.49833(6) 0.0462(6) Uani 1 1 d .
H1A H 0.6853 -0.0408 0.4835 0.069 Uiso 1 1 calc GR
H1B H 0.5770 -0.1429 0.5057 0.069 Uiso 1 1 calc GR
H1C H 0.6370 0.0339 0.5145 0.069 Uiso 1 1 calc GR

loop_
_atom_site_aniso_label
_atom_site_aniso_U_11
_atom_site_aniso_U_22
_atom_site_aniso_U_33
_atom_site_aniso_U_23
_atom_site_aniso_U_13
_atom_site_aniso_U_12
F1 0.0473(8) 0.0431(7) 0.0428(6) -0.0103(5) -0.0186(6) -0.0031(6)
F2 0.0211(5) 0.0587(8) 0.0381(6) 0.0140(6) 0.0018(5) -0.0039(5)
O2 0.0347(8) 0.0301(7) 0.0369(7) 0.0078(6) -0.0024(6) -0.0011(6)
O1 0.0231(8) 0.0678(11) 0.0610(10) 0.0193(9) -0.0082(7) 0.0002(7)
C7 0.0251(9) 0.0275(9) 0.0221(8) -0.0004(7) 0.0011(7) -0.0020(7)
C16 0.0282(10) 0.0265(9) 0.0245(8) -0.0004(7) 0.0013(7) 0.0006(7)
C12 0.0260(10) 0.0298(10) 0.0257(8) 0.0017(7) -0.0006(7) 0.0012(8)
C6 0.0205(9) 0.0304(10) 0.0200(7) -0.0012(7) 0.0005(7) 0.0004(7)
C3 0.0290(10) 0.0334(10) 0.0244(8) 0.0010(8) -0.0019(7) 0.0053(8)
C5 0.0242(9) 0.0364(11) 0.0238(8) -0.0008(7) -0.0007(7) -0.0040(8)
C15 0.0248(9) 0.0280(10) 0.0226(8) 0.0011(7) 0.0016(7) 0.0002(7)
C11 0.0313(10) 0.0345(11) 0.0344(10) 0.0074(8) -0.0038(8) 0.0030(9)
C14 0.0229(10) 0.0318(10) 0.0384(10) 0.0069(8) -0.0003(8) -0.0037(8)
C8 0.0311(10) 0.0321(11) 0.0333(9) 0.0056(8) -0.0010(8) -0.0061(8)
C13 0.0201(9) 0.0366(11) 0.0395(10) 0.0067(9) -0.0022(8) -0.0004(8)
C4 0.0249(10) 0.0443(12) 0.0284(9) 0.0024(8) -0.0022(7) 0.0043(9)
C2 0.0421(12) 0.0334(11) 0.0285(9) 0.0016(8) -0.0033(9) 0.0104(9)
C10 0.0441(13) 0.0380(12) 0.0391(11) 0.0137(9) -0.0037(9) -0.0003(10)
C19 0.0432(13) 0.0411(12) 0.0508(12) 0.0056(11) 0.0015(10) 0.0143(10)
C18 0.0412(13) 0.0478(14) 0.0452(12) 0.0122(10) -0.0133(10) -0.0004(11)
C17 0.0465(13) 0.0304(11) 0.0356(10) 0.0079(8) -0.0042(9) 0.0041(10)
C9 0.0450(13) 0.0328(11) 0.0444(11) 0.0091(9) -0.0020(10) -0.0066(10)
C1 0.0442(13) 0.0477(14) 0.0468(12) 0.0093(11) -0.0067(11) 0.0140(11)

loop_
_atom_type_symbol
_atom_type_description
_atom_type_scat_dispersion_real
_atom_type_scat_dispersion_imag
_atom_type_scat_source
C C 0.0181 0.0091 'International Tables Vol C Tables 4.2.6.8 and 6.1.1.4'
H H 0.0000 0.0000 'International Tables Vol C Tables 4.2.6.8 and 6.1.1.4'
F F 0.0727 0.0534 'International Tables Vol C Tables 4.2.6.8 and 6.1.1.4'
O O 0.0492 0.0322 'International Tables Vol C Tables 4.2.6.8 and 6.1.1.4'

loop_
_geom_angle_atom_site_label_1
_geom_angle_atom_site_label_2
_geom_angle_atom_site_label_3
_geom_angle
C16 O2 C17 106.01(16)
C12 C7 C8 120.55(17)
C6 C7 C12 118.33(17)
C6 C7 C8 121.11(17)
O2 C16 C3 110.40(17)
O2 C16 C15 121.43(16)
C3 C16 C15 128.13(18)
C7 C12 C11 122.83(18)
C13 C12 C7 119.13(17)
C13 C12 C11 117.96(17)
C7 C6 C5 121.31(17)
C15 C6 C7 121.00(17)
C15 C6 C5 117.68(16)
C16 C3 C4 119.14(18)
C16 C3 C2 106.95(18)
C4 C3 C2 133.90(19)
F1 C5 C6 109.52(16)
F1 C5 C4 104.90(15)
F2 C5 F1 105.53(15)
F2 C5 C6 110.29(14)
F2 C5 C4 105.52(15)
C6 C5 C4 120.06(17)
C6 C15 C16 118.22(17)
C14 C15 C16 121.88(18)
C14 C15 C6 119.90(17)
C12 C11 C19 108.20(16)
C10 C11 C12 110.37(17)
C10 C11 C19 110.77(18)
C18 C11 C12 111.51(18)
C18 C11 C10 107.35(17)
C18 C11 C19 108.64(18)
C15 C14 H14 120.4
C13 C14 C15 119.11(19)
C13 C14 H14 120.4
C7 C8 H8A 108.9
C7 C8 H8B 108.9
H8A C8 H8B 107.7
C9 C8 C7 113.57(17)
C9 C8 H8A 108.9
C9 C8 H8B 108.9
C12 C13 H13 118.7
C14 C13 C12 122.52(18)
C14 C13 H13 118.7
O1 C4 C3 126.6(2)
O1 C4 C5 117.3(2)
C3 C4 C5 116.08(17)
C3 C2 C1 127.6(2)
C17 C2 C3 104.87(18)
C17 C2 C1 127.5(2)
C11 C10 H10A 109.1
C11 C10 H10B 109.1
H10A C10 H10B 107.9
C9 C10 C11 112.38(17)
C9 C10 H10A 109.1
C9 C10 H10B 109.1
C11 C19 H19A 109.5
C11 C19 H19B 109.5
C11 C19 H19C 109.5
H19A C19 H19B 109.5
H19A C19 H19C 109.5
H19B C19 H19C 109.5
C11 C18 H18A 109.5
C11 C18 H18B 109.5
C11 C18 H18C 109.5
H18A C18 H18B 109.5
H18A C18 H18C 109.5
H18B C18 H18C 109.5
O2 C17 H17 124.1
C2 C17 O2 111.76(18)
C2 C17 H17 124.1
C8 C9 H9A 109.5
C8 C9 H9B 109.5
C10 C9 C8 110.75(19)
C10 C9 H9A 109.5
C10 C9 H9B 109.5
H9A C9 H9B 108.1
C2 C1 H1A 109.5
C2 C1 H1B 109.5
C2 C1 H1C 109.5
H1A C1 H1B 109.5
H1A C1 H1C 109.5
H1B C1 H1C 109.5

loop_
_geom_bond_atom_site_label_1
_geom_bond_atom_site_label_2
_geom_bond_distance
F1 C5 1.373(2)
F2 C5 1.369(2)
O2 C16 1.346(2)
O2 C17 1.391(3)
O1 C4 1.214(3)
C7 C12 1.412(3)
C7 C6 1.406(3)
C7 C8 1.521(3)
C16 C3 1.364(3)
C16 C15 1.446(3)
C12 C11 1.536(3)
C12 C13 1.392(3)
C6 C5 1.513(3)
C6 C15 1.404(3)
C3 C4 1.430(3)
C3 C2 1.446(3)
C5 C4 1.563(3)
C15 C14 1.388(3)
C11 C10 1.535(3)
C11 C19 1.537(3)
C11 C18 1.533(3)
C14 H14 0.9500
C14 C13 1.375(3)
C8 H8A 0.9900
C8 H8B 0.9900
C8 C9 1.516(3)
C13 H13 0.9500
C2 C17 1.337(3)
C2 C1 1.499(3)
C10 H10A 0.9900
C10 H10B 0.9900
C10 C9 1.508(3)
C19 H19A 0.9800
C19 H19B 0.9800
C19 H19C 0.9800
C18 H18A 0.9800
C18 H18B 0.9800
C18 H18C 0.9800
C17 H17 0.9500
C9 H9A 0.9900
C9 H9B 0.9900
C1 H1A 0.9800
C1 H1B 0.9800
C1 H1C 0.9800
